data_4117076
loop_
_publ_author_name
'Richard R. Schrock'
'Scott W. Seidel'
'Nadia C. M\"osch-Zanetti'
'Keng-Yu Shih'
'Myra B. O'Donoghue'
'William M. Davis'
'William M. Reiff'

_publ_section_title
;
 Synthesis and Decomposition of Alkyl Complexes of Molybdenum(IV) That
 Contain a [(Me3SiNCH2CH2)3N]3- Ligand. Direct Detection of \a-Elimination
 Processes That Are More than Six Orders of Magnitude Faster than
 \b-Elimination Processes
;
_journal_name_full 'Journal of the American Chemical Society'
_journal_page_first 11876
_journal_page_last 11893
_journal_paper_doi 10.1021/ja970697x
_journal_volume 119
_journal_year 1997
_chemical_formula_sum 'C16 H42 Mo N4 Si3'
_chemical_formula_weight 470.75
_chemical_name_systematic
; 
 ? 
;
_space_group_IT_number 9
_symmetry_cell_setting monoclinic
_symmetry_space_group_name_Hall 'C -2yc'
_symmetry_space_group_name_H-M 'C 1 c 1'
_atom_sites_solution_hydrogens geom
_atom_sites_solution_primary direct
_atom_sites_solution_secondary difmap
_audit_creation_method SHELXL
_cell_angle_alpha 90.00
_cell_angle_beta 110.6210(10)
_cell_angle_gamma 90.00
_cell_formula_units_Z 4
_cell_length_a 17.35280(10)
_cell_length_b 9.6851(2)
_cell_length_c 15.9445(3)
_cell_measurement_temperature 183(2)
_cell_volume 2508.00(7)
_computing_cell_refinement 'Siemens XSCANS'
_computing_data_collection 'Siemens XSCANS'
_computing_data_reduction 'Siemens SHELXTL'
_computing_molecular_graphics 'Siemens SHELXTL'
_computing_publication_material 'Siemens SHELXTL'
_computing_structure_refinement 'SHELXL-93 (Sheldrick, 1993)'
_computing_structure_solution 'SHELXS-86 (Sheldrick, 1990)'
_diffrn_ambient_temperature 183(2)
_diffrn_measurement_device 'Siemens P4'
_diffrn_measurement_method '\w scans'
_diffrn_radiation_monochromator graphite
_diffrn_radiation_source 'fine-focus sealed tube'
_diffrn_radiation_type MoK\a
_diffrn_radiation_wavelength 0.71073
_diffrn_reflns_av_R_equivalents 0.0784
_diffrn_reflns_av_sigmaI/netI 0.1158
_diffrn_reflns_limit_h_max 16
_diffrn_reflns_limit_h_min -19
_diffrn_reflns_limit_k_max 10
_diffrn_reflns_limit_k_min -10
_diffrn_reflns_limit_l_max 17
_diffrn_reflns_limit_l_min -17
_diffrn_reflns_number 5023
_diffrn_reflns_theta_max 23.28
_diffrn_reflns_theta_min 2.45
_exptl_absorpt_coefficient_mu 0.673
_exptl_absorpt_correction_type none
_exptl_crystal_density_diffrn 1.247
_exptl_crystal_F_000 1000
_exptl_crystal_size_max 0.17
_exptl_crystal_size_mid 0.12
_exptl_crystal_size_min 0.12
_refine_diff_density_max 0.720
_refine_diff_density_min -0.800
_refine_diff_density_rms 0.101
_refine_ls_abs_structure_details 'Flack H D (1983), Acta Cryst. A39, 876-881'
_refine_ls_abs_structure_Flack 0.08(8)
_refine_ls_extinction_coef 0.0003(2)
_refine_ls_extinction_expression Fc^*^=kFc[1+0.001xFc^2^\l^3^/sin(2\q)]^-1/4^
_refine_ls_extinction_method SHELXL
_refine_ls_goodness_of_fit_all 1.085
_refine_ls_goodness_of_fit_obs 1.119
_refine_ls_matrix_type full
_refine_ls_number_parameters 217
_refine_ls_number_reflns 2412
_refine_ls_number_restraints 2
_refine_ls_restrained_S_all 1.085
_refine_ls_restrained_S_obs 1.118
_refine_ls_R_factor_all 0.0799
_refine_ls_R_factor_obs 0.0660
_refine_ls_shift/esd_max -0.006
_refine_ls_shift/esd_mean 0.001
_refine_ls_structure_factor_coef Fsqd
_refine_ls_weighting_details 'w=1/[\s^2^(Fo^2^)+(0.0159P)^2^+3.1068P] where P=(Fo^2^+2Fc^2^)/3'
_refine_ls_weighting_scheme calc
_refine_ls_wR_factor_all 0.1148
_refine_ls_wR_factor_obs 0.1096
_reflns_number_observed 2094
_reflns_number_total 2412
_reflns_observed_criterion >2sigma(I)
_cod_data_source_file ja970697x_3.cif
_cod_data_source_block 97001
_cod_depositor_comments
;
The following automatic conversions were performed:

'_refine_ls_weighting_scheme' value 'calc
w=1/[\s^2^(Fo^2^)+(0.0159P)^2^+3.1068P] where P=(Fo^2^+2Fc^2^)/3' was
changed to 'calc'. New tag '_refine_ls_weighting_details' was
created. The value of the new tag was set to
'w=1/[\s^2^(Fo^2^)+(0.0159P)^2^+3.1068P] where P=(Fo^2^+2Fc^2^)/3'.

Automatic conversion script
Id: cif_fix_values 3143 2015-03-26 13:38:13Z robertas 
;
_cod_database_code 4117076

loop_
_symmetry_equiv_pos_as_xyz
'x, y, z'
'x, -y, z+1/2'
'x+1/2, y+1/2, z'
'x+1/2, -y+1/2, z+1/2'

loop_
_atom_site_aniso_label
_atom_site_aniso_U_11
_atom_site_aniso_U_22
_atom_site_aniso_U_33
_atom_site_aniso_U_23
_atom_site_aniso_U_13
_atom_site_aniso_U_12
Mo1 0.0261(5) 0.0206(5) 0.0212(5) -0.0023(7) 0.0091(4) 0.0006(8)
Si1 0.030(2) 0.029(2) 0.036(2) -0.001(2) 0.005(2) -0.005(2)
Si2 0.037(2) 0.039(2) 0.022(2) 0.006(2) 0.007(2) 0.000(2)
Si3 0.032(2) 0.033(2) 0.048(3) 0.008(2) 0.018(2) 0.007(2)
N1 0.027(6) 0.037(6) 0.022(6) -0.018(5) 0.010(5) -0.010(5)
N2 0.042(7) 0.023(6) 0.025(6) 0.005(5) 0.012(5) 0.009(5)
N3 0.044(7) 0.031(5) 0.019(6) 0.001(5) 0.008(5) 0.000(5)
N4 0.037(7) 0.026(6) 0.006(5) -0.001(5) -0.002(5) -0.001(5)
C1 0.035(8) 0.048(9) 0.028(7) 0.012(6) 0.005(6) -0.010(7)
C2 0.046(9) 0.034(8) 0.048 0.000(7) 0.037(6) 0.015(7)
C3 0.061(10) 0.030(7) 0.042(9) 0.018(7) 0.031(9) 0.016(7)
C4 0.058(10) 0.023(8) 0.040(8) -0.005(6) 0.021(8) -0.008(7)
C5 0.044(9) 0.030(7) 0.063(10) -0.007(7) 0.013(8) 0.002(7)
C6 0.056(10) 0.043(8) 0.019(7) -0.005(6) 0.005(7) -0.014(8)
C7 0.042(9) 0.031(8) 0.037(8) 0.005(6) 0.012(7) -0.001(7)
C11 0.058(11) 0.048(9) 0.052(10) -0.005(7) -0.005(8) -0.011(8)
C12 0.026(8) 0.076(11) 0.054(10) 0.001(8) 0.001(7) -0.030(8)
C13 0.040(9) 0.055(10) 0.061(10) 0.003(8) 0.016(8) -0.009(8)
C21 0.071(12) 0.066(10) 0.037(9) 0.002(8) -0.010(8) 0.015(9)
C22 0.058(10) 0.052(9) 0.044(10) -0.002(7) 0.024(9) -0.007(8)
C23 0.079(12) 0.052(9) 0.039(9) 0.005(7) 0.029(8) -0.004(9)
C31 0.047(10) 0.043(9) 0.081(11) -0.014(8) 0.028(9) 0.003(8)
C33 0.038(9) 0.066(10) 0.064(11) 0.020(9) 0.007(8) 0.020(7)
C32 0.070(13) 0.088(13) 0.078(13) 0.010(10) 0.041(11) 0.037(11)

loop_
_atom_site_label
_atom_site_type_symbol
_atom_site_fract_x
_atom_site_fract_y
_atom_site_fract_z
_atom_site_U_iso_or_equiv
_atom_site_thermal_displace_type
_atom_site_occupancy
_atom_site_calc_flag
_atom_site_refinement_flags
Mo1 Mo 0.17908(4) 0.41061(9) 0.43441(4) 0.0224(3) Uani 1 d .
Si1 Si 0.3584(2) 0.5694(4) 0.4646(3) 0.0339(9) Uani 1 d .
Si2 Si 0.1842(2) 0.1898(4) 0.5982(2) 0.0336(9) Uani 1 d .
Si3 Si 0.0161(2) 0.6193(4) 0.3567(3) 0.0369(10) Uani 1 d .
N1 N 0.2728(6) 0.4740(9) 0.4004(6) 0.028(2) Uani 1 d .
N2 N 0.1907(6) 0.2283(9) 0.4960(6) 0.030(3) Uani 1 d .
N3 N 0.0682(6) 0.4651(9) 0.3537(6) 0.032(3) Uani 1 d .
N4 N 0.1629(6) 0.2664(9) 0.3145(6) 0.025(2) Uani 1 d .
C1 C 0.2656(8) 0.4364(12) 0.3088(7) 0.039(3) Uani 1 d .
H1A H 0.3197(8) 0.4475(12) 0.3017(7) 0.047 Uiso 1 calc R
H1B H 0.2258(8) 0.4987(12) 0.2656(7) 0.047 Uiso 1 calc R
C2 C 0.2367(8) 0.2875(12) 0.2891(9) 0.037(3) Uani 1 d .
H2A H 0.2229(8) 0.2676(12) 0.2246(9) 0.045 Uiso 1 calc R
H2B H 0.2812(8) 0.2238(12) 0.3237(9) 0.045 Uiso 1 calc R
C3 C 0.2124(8) 0.1165(11) 0.4451(8) 0.041(4) Uani 1 d .
H3A H 0.2043(8) 0.0257(11) 0.4694(8) 0.049 Uiso 1 calc R
H3B H 0.2710(8) 0.1246(11) 0.4512(8) 0.049 Uiso 1 calc R
C4 C 0.1583(8) 0.1266(11) 0.3473(8) 0.039(4) Uani 1 d .
H4A H 0.1768(8) 0.0590(11) 0.3118(8) 0.047 Uiso 1 calc R
H4B H 0.1006(8) 0.1047(11) 0.3402(8) 0.047 Uiso 1 calc R
C5 C 0.0268(8) 0.3625(12) 0.2841(9) 0.047(4) Uani 1 d .
H5A H -0.0208(8) 0.4056(12) 0.2373(9) 0.057 Uiso 1 calc R
H5B H 0.0063(8) 0.2850(12) 0.3109(9) 0.057 Uiso 1 calc R
C6 C 0.0875(8) 0.3090(12) 0.2425(8) 0.042(4) Uani 1 d .
H6A H 0.0634(8) 0.2296(12) 0.2029(8) 0.050 Uiso 1 calc R
H6B H 0.1001(8) 0.3824(12) 0.2061(8) 0.050 Uiso 1 calc R
C7 C 0.1942(8) 0.5467(11) 0.5487(8) 0.037(3) Uani 1 d .
H7A H 0.2481(8) 0.5302(11) 0.5951(8) 0.056 Uiso 1 calc R
H7B H 0.1508(8) 0.5276(11) 0.5731(8) 0.056 Uiso 1 calc R
H7C H 0.1905(8) 0.6431(11) 0.5291(8) 0.056 Uiso 1 calc R
C11 C 0.3338(9) 0.7589(13) 0.4743(9) 0.059(4) Uani 1 d .
H11A H 0.2917(9) 0.7665(13) 0.5020(9) 0.088 Uiso 1 calc R
H11B H 0.3133(9) 0.8006(13) 0.4145(9) 0.088 Uiso 1 calc R
H11C H 0.3838(9) 0.8072(13) 0.5115(9) 0.088 Uiso 1 calc R
C12 C 0.4044(8) 0.4934(14) 0.5783(8) 0.056(4) Uani 1 d .
H12A H 0.3637(8) 0.4943(14) 0.6080(8) 0.084 Uiso 1 calc R
H12B H 0.4526(8) 0.5477(14) 0.6135(8) 0.084 Uiso 1 calc R
H12C H 0.4213(8) 0.3980(14) 0.5733(8) 0.084 Uiso 1 calc R
C13 C 0.4378(8) 0.5650(13) 0.4120(9) 0.053(4) Uani 1 d .
H13A H 0.4153(8) 0.6046(13) 0.3517(9) 0.079 Uiso 1 calc R
H13B H 0.4544(8) 0.4692(13) 0.4081(9) 0.079 Uiso 1 calc R
H13C H 0.4858(8) 0.6188(13) 0.4483(9) 0.079 Uiso 1 calc R
C21 C 0.2830(10) 0.2188(14) 0.6913(9) 0.065(5) Uani 1 d .
H21A H 0.3268(10) 0.1666(14) 0.6801(9) 0.098 Uiso 1 calc R
H21B H 0.2780(10) 0.1876(14) 0.7477(9) 0.098 Uiso 1 calc R
H21C H 0.2965(10) 0.3174(14) 0.6955(9) 0.098 Uiso 1 calc R
C22 C 0.0997(9) 0.2862(13) 0.6164(9) 0.049(4) Uani 1 d .
H22A H 0.0482(9) 0.2692(13) 0.5663(9) 0.074 Uiso 1 calc R
H22B H 0.1122(9) 0.3852(13) 0.6202(9) 0.074 Uiso 1 calc R
H22C H 0.0938(9) 0.2555(13) 0.6724(9) 0.074 Uiso 1 calc R
C23 C 0.1588(9) 0.0009(13) 0.6036(8) 0.055(4) Uani 1 d .
H23A H 0.2019(9) -0.0558(13) 0.5943(8) 0.082 Uiso 1 calc R
H23B H 0.1057(9) -0.0197(13) 0.5568(8) 0.082 Uiso 1 calc R
H23C H 0.1557(9) -0.0197(13) 0.6625(8) 0.082 Uiso 1 calc R
C31 C 0.0881(9) 0.7684(13) 0.3736(10) 0.056(4) Uani 1 d .
H31A H 0.1121(9) 0.7684(13) 0.3264(10) 0.084 Uiso 1 calc R
H31B H 0.1321(9) 0.7604(13) 0.4322(10) 0.084 Uiso 1 calc R
H31C H 0.0579(9) 0.8547(13) 0.3710(10) 0.084 Uiso 1 calc R
C33 C -0.0688(9) 0.6481(15) 0.2459(9) 0.059(4) Uani 1 d .
H33A H -0.0457(9) 0.6496(15) 0.1980(9) 0.088 Uiso 1 calc R
H33B H -0.0959(9) 0.7364(15) 0.2471(9) 0.088 Uiso 1 calc R
H33C H -0.1091(9) 0.5731(15) 0.2348(9) 0.088 Uiso 1 calc R
C32 C -0.0304(10) 0.6171(16) 0.4460(11) 0.075(5) Uani 1 d .
H32A H -0.0681(10) 0.5384(16) 0.4364(11) 0.113 Uiso 1 calc R
H32B H -0.0610(10) 0.7030(16) 0.4436(11) 0.113 Uiso 1 calc R
H32C H 0.0133(10) 0.6086(16) 0.5048(11) 0.113 Uiso 1 calc R

loop_
_atom_type_symbol
_atom_type_description
_atom_type_scat_dispersion_real
_atom_type_scat_dispersion_imag
_atom_type_scat_source
C C 0.0033 0.0016 'International Tables Vol C Tables 4.2.6.8 and 6.1.1.4'
H H 0.0000 0.0000 'International Tables Vol C Tables 4.2.6.8 and 6.1.1.4'
N N 0.0061 0.0033 'International Tables Vol C Tables 4.2.6.8 and 6.1.1.4'
Si Si 0.0817 0.0704 'International Tables Vol C Tables 4.2.6.8 and 6.1.1.4'
Mo Mo -1.6832 0.6857 'International Tables Vol C Tables 4.2.6.8 and 6.1.1.4'

loop_
_geom_angle_atom_site_label_1
_geom_angle_atom_site_label_2
_geom_angle_atom_site_label_3
_geom_angle
N3 Mo1 N1 116.4(4)
N3 Mo1 N2 117.6(4)
N1 Mo1 N2 117.2(4)
N3 Mo1 C7 100.7(4)
N1 Mo1 C7 99.9(4)
N2 Mo1 C7 99.3(4)
N3 Mo1 N4 79.3(4)
N1 Mo1 N4 80.4(4)
N2 Mo1 N4 80.4(4)
C7 Mo1 N4 179.7(4)
N1 Si1 C13 109.8(5)
N1 Si1 C12 110.3(5)
C13 Si1 C12 107.5(6)
N1 Si1 C11 113.0(6)
C13 Si1 C11 106.5(6)
C12 Si1 C11 109.6(6)
N2 Si2 C22 111.2(5)
N2 Si2 C21 112.1(6)
C22 Si2 C21 111.0(6)
N2 Si2 C23 110.4(5)
C22 Si2 C23 105.8(6)
C21 Si2 C23 105.9(6)
N3 Si3 C32 112.1(6)
N3 Si3 C31 109.8(5)
C32 Si3 C31 110.3(7)
N3 Si3 C33 109.9(6)
C32 Si3 C33 108.1(7)
C31 Si3 C33 106.5(7)
C1 N1 Si1 118.2(7)
C1 N1 Mo1 113.8(7)
Si1 N1 Mo1 128.0(5)
C3 N2 Si2 118.5(7)
C3 N2 Mo1 112.3(6)
Si2 N2 Mo1 129.1(5)
C5 N3 Si3 118.4(8)
C5 N3 Mo1 114.5(7)
Si3 N3 Mo1 127.1(5)
C4 N4 C6 113.2(9)
C4 N4 C2 112.7(9)
C6 N4 C2 111.5(9)
C4 N4 Mo1 105.7(7)
C6 N4 Mo1 107.1(7)
C2 N4 Mo1 106.1(7)
N1 C1 C2 110.3(9)
N4 C2 C1 109.0(9)
N2 C3 C4 109.5(9)
N4 C4 C3 109.6(9)
N3 C5 C6 109.2(11)
N4 C6 C5 108.7(10)

loop_
_geom_bond_atom_site_label_1
_geom_bond_atom_site_label_2
_geom_bond_distance
Mo1 N3 1.973(10)
Mo1 N1 1.984(9)
Mo1 N2 1.996(9)
Mo1 C7 2.188(11)
Mo1 N4 2.304(9)
Si1 N1 1.742(9)
Si1 C13 1.848(14)
Si1 C12 1.856(13)
Si1 C11 1.902(13)
Si2 N2 1.714(9)
Si2 C22 1.846(14)
Si2 C21 1.852(15)
Si2 C23 1.891(13)
Si3 N3 1.755(10)
Si3 C32 1.87(2)
Si3 C31 1.866(14)
Si3 C33 1.881(13)
N1 C1 1.468(13)
N2 C3 1.478(13)
N3 C5 1.474(14)
N4 C4 1.464(14)
N4 C6 1.463(15)
N4 C2 1.49(2)
C1 C2 1.52(2)
C3 C4 1.51(2)
C5 C6 1.52(2)
